data_7114589
loop_
_publ_author_name
'Stefan Pelties'
'Dirk Herrmann'
'Bas de Bruin'
'Frantisek Hartl'
'Robert Wolf'

_publ_section_title
;
 Selective P4 activation by an organometallic nickel(I) radical: formation
 of a dinuclear nickel(II) tetraphosphide and related di- and
 trichalcogenides
;
_journal_name_full Chem.Commun.
_journal_page_first 7014
_journal_paper_doi 10.1039/C4CC02601B
_journal_volume 50
_journal_year 2014
_chemical_formula_moiety 'C64 H82 N4 Ni2 S3'
_chemical_formula_sum 'C64 H82 N4 Ni2 S3'
_chemical_formula_weight 1120.93
_chemical_name_systematic
;
 ?
;
_space_group_crystal_system monoclinic
_space_group_IT_number 14
_space_group_name_Hall '-P 2yn'
_space_group_name_H-M_alt 'P 1 21/n 1'
_symmetry_space_group_name_Hall '-P 2yn'
_symmetry_space_group_name_H-M 'P 1 21/n 1'
_atom_sites_solution_hydrogens geom
_atom_sites_solution_primary direct
_atom_sites_solution_secondary difmap
_audit_creation_date 2013-11-11
_audit_creation_method
;
Olex2 1.2
(compiled 2013.09.17 svn.r2790 for OlexSys, GUI svn.r4601)
;
_cell_angle_alpha 90.00
_cell_angle_beta 96.027(2)
_cell_angle_gamma 90.00
_cell_formula_units_Z 8
_cell_length_a 16.6760(4)
_cell_length_b 18.4118(5)
_cell_length_c 38.8467(10)
_cell_measurement_reflns_used 18037
_cell_measurement_temperature 123.00(10)
_cell_measurement_theta_max 73.4800
_cell_measurement_theta_min 3.2610
_cell_volume 11861.4(5)
_computing_cell_refinement
'CrysAlisPro, Agilent Technologies, Version 1.171.36.24 (release 03-12-2012 CrysAlis171 .NET) (compiled Dec 3 2012,18:21:49)'
_computing_data_collection
'CrysAlisPro, Agilent Technologies, Version 1.171.36.24 (release 03-12-2012 CrysAlis171 .NET) (compiled Dec 3 2012,18:21:49)'
_computing_data_reduction
'CrysAlisPro, Agilent Technologies, Version 1.171.36.24 (release 03-12-2012 CrysAlis171 .NET) (compiled Dec 3 2012,18:21:49)'
_computing_molecular_graphics
;
O. V. Dolomanov, L. J. Bourhis, R. J. Gildea, J. A. K. Howard and H. Puschmann,
OLEX2: a complete structure solution, refinement and analysis program.
J. Appl. Cryst. (2009). 42, 339-341.
;
_computing_publication_material
;
O. V. Dolomanov, L. J. Bourhis, R. J. Gildea, J. A. K. Howard and H. Puschmann,
OLEX2: a complete structure solution, refinement and analysis program.
J. Appl. Cryst. (2009). 42, 339-341.
;
_computing_structure_refinement
;
SHELX, G.M. Sheldrick, Acta Cryst.
(2008). A64, 112-122
;
_computing_structure_solution
;
SHELX, G.M. Sheldrick, Acta Cryst.
(2008). A64, 112-122
;
_diffrn_ambient_temperature 123.00(10)
_diffrn_detector_area_resol_mean 10.3546
_diffrn_measured_fraction_theta_full 0.9870
_diffrn_measured_fraction_theta_max 0.9517
_diffrn_measurement_device_type 'SuperNova, Single source at offset), Atlas'
_diffrn_measurement_method '\w scans'
_diffrn_orient_matrix_UB_11 0.0003307000
_diffrn_orient_matrix_UB_12 0.0658794000
_diffrn_orient_matrix_UB_13 -0.0244127000
_diffrn_orient_matrix_UB_21 0.0037180000
_diffrn_orient_matrix_UB_22 -0.0515834000
_diffrn_orient_matrix_UB_23 -0.0310309000
_diffrn_orient_matrix_UB_31 -0.0928244000
_diffrn_orient_matrix_UB_32 -0.0018963000
_diffrn_orient_matrix_UB_33 -0.0055073000
_diffrn_radiation_monochromator mirror
_diffrn_radiation_type 'Cu K\a'
_diffrn_radiation_wavelength 1.54178
_diffrn_reflns_av_R_equivalents 0.0291
_diffrn_reflns_av_unetI/netI 0.0386
_diffrn_reflns_limit_h_max 18
_diffrn_reflns_limit_h_min -20
_diffrn_reflns_limit_k_max 15
_diffrn_reflns_limit_k_min -22
_diffrn_reflns_limit_l_max 47
_diffrn_reflns_limit_l_min -47
_diffrn_reflns_number 47574
_diffrn_reflns_theta_full 66.97
_diffrn_reflns_theta_max 73.76
_diffrn_reflns_theta_min 3.32
_diffrn_source 'SuperNova (Cu) X-ray Source'
_exptl_absorpt_coefficient_mu 2.086
_exptl_absorpt_correction_T_max 1.00000
_exptl_absorpt_correction_T_min 0.80603
_exptl_absorpt_correction_type multi-scan
_exptl_absorpt_process_details
'CrysAlisPro, Agilent Technologies, Version 1.171.36.24 (release 03-12-2012 CrysAlis171 .NET) (compiled Dec 3 2012,18:21:49) Empirical absorption correction using spherical harmonics, implemented in SCALE3 ABSPACK scaling algorithm.'
_exptl_crystal_colour_lustre clear
_exptl_crystal_colour_modifier dark
_exptl_crystal_colour_primary purple
_exptl_crystal_density_diffrn 1.255
_exptl_crystal_density_method 'not measured'
_exptl_crystal_F_000 4784
_exptl_crystal_size_max 0.0873
_exptl_crystal_size_mid 0.0823
_exptl_crystal_size_min 0.0742
_refine_diff_density_max 0.717
_refine_diff_density_min -0.425
_refine_diff_density_rms 0.051
_refine_ls_extinction_method none
_refine_ls_goodness_of_fit_ref 1.010
_refine_ls_hydrogen_treatment mixed
_refine_ls_matrix_type full
_refine_ls_number_parameters 1315
_refine_ls_number_reflns 22844
_refine_ls_number_restraints 0
_refine_ls_restrained_S_all 1.010
_refine_ls_R_factor_all 0.0475
_refine_ls_R_factor_gt 0.0367
_refine_ls_shift/su_max 0.014
_refine_ls_shift/su_mean 0.001
_refine_ls_structure_factor_coef Fsqd
_refine_ls_weighting_details 'calc w=1/[\s^2^(Fo^2^)+(0.0467P)^2^+3.8796P] where P=(Fo^2^+2Fc^2^)/3'
_refine_ls_weighting_scheme calc
_refine_ls_wR_factor_gt 0.0903
_refine_ls_wR_factor_ref 0.0961
_reflns_number_gt 19041
_reflns_number_total 22844
_reflns_threshold_expression >2\s(I)
_cod_data_source_file c4cc02601b2.cif
_cod_data_source_block 7-S
_cod_database_code 7114589
_chemical_oxdiff_formula 'C64 H82 N4 Ni S2'
_reflns_odcompleteness_completeness 98.70
_reflns_odcompleteness_iscentric 1
_reflns_odcompleteness_theta 66.97
_olex2_refinement_description
;
1. Others
 Fixed Uiso: H2(0.032) H3(0.033) H4(0.038) H5(0.038) H6(0.037) H7(0.039)
 H8(0.04) H11(0.042) H12(0.042) H13(0.034) H15(0.041) H16A(0.068) H16B(0.068)
 H16C(0.068) H17A(0.073) H17B(0.073) H17C(0.073) H18(0.032) H19A(0.05)
 H19B(0.05) H19C(0.05) H20A(0.058) H20B(0.058) H20C(0.058) H23(0.049) H24(0.05)
 H25(0.043) H27(0.052) H28A(0.09) H28B(0.09) H28C(0.09) H29A(0.088) H29B(0.088)
 H29C(0.088) H30(0.034) H31A(0.053) H31B(0.053) H31C(0.053) H32A(0.057)
 H32B(0.057) H32C(0.057) H34(0.031) H35(0.03) H36(0.042) H37(0.042) H38(0.039)
 H39(0.039) H40(0.04) H43(0.052) H44(0.059) H45(0.052) H47(0.047) H48A(0.094)
 H48B(0.094) H48C(0.094) H49A(0.069) H49B(0.069) H49C(0.069) H50(0.042)
 H51A(0.071) H51B(0.071) H51C(0.071) H52A(0.066) H52B(0.066) H52C(0.066)
 H55(0.039) H56(0.043) H57(0.041) H59(0.037) H60A(0.093) H60B(0.093)
 H60C(0.093) H61A(0.09) H61B(0.09) H61C(0.09) H62(0.04) H63A(0.072) H63B(0.072)
 H63C(0.072) H64A(0.066) H64B(0.066) H64C(0.066) H66(0.034) H67(0.037)
 H68(0.046) H69(0.049) H70(0.047) H71(0.041) H72(0.043) H75(0.043) H76(0.047)
 H77(0.041) H79(0.039) H80A(0.076) H80B(0.076) H80C(0.076) H81A(0.069)
 H81B(0.069) H81C(0.069) H82(0.038) H83A(0.059) H83B(0.059) H83C(0.059)
 H84A(0.065) H84B(0.065) H84C(0.065) H87(0.055) H88(0.061) H89(0.054)
 H91(0.043) H92A(0.07) H92B(0.07) H92C(0.07) H93A(0.067) H93B(0.067)
 H93C(0.067) H94(0.048) H95A(0.09) H95B(0.09) H95C(0.09) H96A(0.089)
 H96B(0.089) H96C(0.089) H98(0.031) H99(0.031) H100(0.044) H101(0.043)
 H102(0.038) H103(0.036) H104(0.041) H107(0.041) H108(0.045) H109(0.04)
 H111(0.039) H11A(0.068) H11B(0.068) H11C(0.068) H11D(0.064) H11E(0.064)
 H11F(0.064) H114(0.034) H11G(0.058) H11H(0.058) H11I(0.058) H11J(0.057)
 H11K(0.057) H11L(0.057) H119(0.042) H120(0.046) H121(0.041) H123(0.037)
 H12A(0.07) H12B(0.07) H12C(0.07) H12D(0.062) H12E(0.062) H12F(0.062)
 H126(0.039) H12G(0.062) H12H(0.062) H12I(0.062) H12J(0.072) H12K(0.072)
 H12L(0.072)
 Fixed X: H2(-0.0726) H3(-0.1177) H4(-0.0874) H5(0.0351) H6(0.1459) H7(0.0868)
 H8(-0.0589) H11(-0.0113) H12(0.1115) H13(0.1804) H15(-0.1079) H16A(-0.1685)
 H16B(-0.1091) H16C(-0.0763) H17A(-0.2197) H17B(-0.1621) H17C(-0.1619)
 H18(0.1275) H19A(0.2595) H19B(0.2514) H19C(0.2522) H20A(0.1453) H20B(0.1295)
 H20C(0.0601) H23(-0.2169) H24(-0.1268) H25(-0.0018) H27(-0.1811) H28A(-0.2823)
 H28B(-0.2014) H28C(-0.27) H29A(-0.3149) H29B(-0.3033) H29C(-0.2545)
 H30(0.0846) H31A(0.1045) H31B(0.0169) H31C(0.0316) H32A(0.1781) H32B(0.1108)
 H32C(0.1387) H34(0.4227) H35(0.4276) H36(0.4842) H37(0.3749) H38(0.4027)
 H39(0.5346) H40(0.5763) H43(0.5573) H44(0.4449) H45(0.3239) H47(0.5622)
 H48A(0.6891) H48B(0.6229) H48C(0.6604) H49A(0.6608) H49B(0.6283) H49C(0.5743)
 H50(0.2815) H51A(0.1595) H51B(0.2059) H51C(0.2133) H52A(0.2209) H52B(0.3148)
 H52C(0.2729) H55(0.3594) H56(0.4893) H57(0.591) H59(0.2958) H60A(0.1945)
 H60B(0.275) H60C(0.2465) H61A(0.2774) H61B(0.1959) H61C(0.2435) H62(0.5734)
 H63A(0.7095) H63B(0.6869) H63C(0.6581) H64A(0.6513) H64B(0.5608) H64C(0.6242)
 H66(0.5142) H67(0.4726) H68(0.4374) H69(0.4854) H70(0.6298) H71(0.6694)
 H72(0.5463) H75(0.4998) H76(0.6137) H77(0.6989) H79(0.4436) H80A(0.3563)
 H80B(0.3982) H80C(0.446) H81A(0.3202) H81B(0.3861) H81C(0.3624) H82(0.6787)
 H83A(0.8158) H83B(0.7867) H83C(0.7973) H84A(0.7213) H84B(0.6983) H84C(0.6308)
 H87(0.5372) H88(0.4072) H89(0.3213) H91(0.6345) H92A(0.731) H92B(0.663)
 H92C(0.6815) H93A(0.6693) H93B(0.5803) H93C(0.5972) H94(0.3766) H95A(0.2525)
 H95B(0.3178) H95C(0.2544) H96A(0.2589) H96B(0.2633) H96C(0.3304) H98(0.9883)
 H99(1.0143) H100(1.09) H101(0.9669) H102(0.8801) H103(0.9551) H104(1.0909)
 H107(0.78) H108(0.8737) H109(1.0072) H111(0.8134) H11A(0.6748) H11B(0.7172)
 H11C(0.6907) H11D(0.7426) H11E(0.7645) H11F(0.8326) H114(1.0957) H11G(1.1971)
 H11H(1.1331) H11I(1.1329) H11J(1.1584) H11K(1.0695) H11L(1.0908) H119(0.917)
 H120(1.0448) H121(1.1476) H123(0.8462) H12A(0.8032) H12B(0.8954) H12C(0.8674)
 H12D(0.7378) H12E(0.7974) H12F(0.7881) H126(1.1283) H12G(1.2468) H12H(1.1726)
 H12I(1.2269) H12J(1.245) H12K(1.2212) H12L(1.1677)
 Fixed Y: H2(1.006) H3(1.0132) H4(0.7249) H5(0.6794) H6(0.6704) H7(0.6915)
 H8(0.7206) H11(0.7995) H12(0.8465) H13(0.9224) H15(0.8194) H16A(0.7237)
 H16B(0.7354) H16C(0.7081) H17A(0.8468) H17B(0.9141) H17C(0.8657) H18(0.9629)
 H19A(1.0026) H19B(0.92) H19C(0.9783) H20A(1.0849) H20B(1.0647) H20C(1.0571)
 H23(0.8407) H24(0.8646) H25(0.9123) H27(0.8663) H28A(0.7788) H28B(0.7497)
 H28C(0.7777) H29A(0.908) H29B(0.9141) H29C(0.9651) H30(0.9337) H31A(1.0579)
 H31B(1.0437) H31C(1.0577) H32A(0.9654) H32B(0.9605) H32C(0.8903) H34(0.464)
 H35(0.5074) H36(0.8077) H37(0.8692) H38(0.8523) H39(0.7884) H40(0.7485)
 H43(0.5783) H44(0.5523) H45(0.5318) H47(0.624) H48A(0.6429) H48B(0.681)
 H48C(0.6071) H49A(0.5341) H49B(0.4919) H49C(0.4997) H50(0.5458) H51A(0.5503)
 H51B(0.5496) H51C(0.6167) H52A(0.4334) H52B(0.4251) H52C(0.4291) H55(0.759)
 H56(0.7656) H57(0.7017) H59(0.6801) H60A(0.7534) H60B(0.7976) H60C(0.7688)
 H61A(0.5828) H61B(0.6236) H61C(0.6365) H62(0.5981) H63A(0.6285) H63B(0.6741)
 H63C(0.6995) H64A(0.5187) H64B(0.5163) H64C(0.5598) H66(0.019) H67(-0.0197)
 H68(0.2844) H69(0.2398) H70(0.2752) H71(0.3464) H72(0.3635) H75(0.2892)
 H76(0.2622) H77(0.1717) H79(0.2198) H80A(0.3141) H80B(0.32) H80C(0.3404)
 H81A(0.1877) H81B(0.1286) H81C(0.1843) H82(0.0645) H83A(0.0675) H83B(0.1456)
 H83C(0.1251) H84A(-0.02) H84B(0.0346) H84C(0.0008) H87(0.0709) H88(0.1097)
 H89(0.1306) H91(0.0578) H92A(0.0502) H92B(0.0561) H92C(0.1223) H93A(-0.0591)
 H93B(-0.058) H93C(-0.0576) H94(0.1338) H95A(0.1924) H95B(0.2299) H95C(0.1773)
 H96A(0.0637) H96B(0.0403) H96C(0.0151) H98(0.5096) H99(0.5422) H100(0.2579)
 H101(0.21) H102(0.1515) H103(0.1529) H104(0.207) H107(0.2981) H108(0.256)
 H109(0.2886) H111(0.375) H11A(0.3666) H11B(0.2944) H11C(0.3515) H11D(0.4821)
 H11E(0.4729) H11F(0.4886) H114(0.3853) H11G(0.3194) H11H(0.2843) H11I(0.2651)
 H11J(0.4398) H11K(0.4679) H11L(0.409) H119(0.4502) H120(0.4247) H121(0.4058)
 H123(0.4493) H12A(0.5685) H12B(0.5676) H12C(0.5747) H12D(0.4627) H12E(0.4657)
 H12F(0.3938) H126(0.4037) H12G(0.3413) H12H(0.2997) H12I(0.3479) H12J(0.4746)
 H12K(0.4852) H12L(0.5191)
 Fixed Z: H2(0.183) H3(0.1209) H4(0.1458) H5(0.1825) H6(0.1444) H7(0.0827)
 H8(0.0831) H11(0.2717) H12(0.2927) H13(0.259) H15(0.1863) H16A(0.2135)
 H16B(0.2471) H16C(0.213) H17A(0.2161) H17B(0.2161) H17C(0.2493) H18(0.1705)
 H19A(0.187) H19B(0.1958) H19C(0.2253) H20A(0.187) H20B(0.2249) H20C(0.1946)
 H23(0.0276) H24(-0.0117) H25(0.0061) H27(0.1195) H28A(0.1095) H28B(0.0975)
 H28C(0.07) H29A(0.1077) H29B(0.0682) H29C(0.0952) H30(0.0914) H31A(0.0817)
 H31B(0.0913) H31C(0.0527) H32A(0.0532) H32B(0.022) H32C(0.0427) H34(0.1454)
 H35(0.2051) H36(0.1954) H37(0.1578) H38(0.0956) H39(0.0953) H40(0.1562)
 H43(0.0382) H44(0.0013) H45(0.022) H47(0.1264) H48A(0.1079) H48B(0.0825)
 H48C(0.0721) H49A(0.139) H49B(0.1053) H49C(0.1358) H50(0.1094) H51A(0.0738)
 H51B(0.0408) H51C(0.0657) H52A(0.0929) H52B(0.0996) H52C(0.0616) H55(0.2671)
 H56(0.2936) H57(0.2716) H59(0.1863) H60A(0.2037) H60B(0.2043) H60C(0.239)
 H61A(0.2235) H61B(0.2132) H61C(0.2497) H62(0.1937) H63A(0.208) H63B(0.2397)
 H63C(0.2019) H64A(0.2308) H64B(0.2384) H64C(0.263) H66(0.0384) H67(0.094)
 H68(0.1127) H69(0.1727) H70(0.1852) H71(0.1342) H72(0.0923) H75(-0.0173) H76(-
 0.0434) H77(-0.0216) H79(0.0606) H80A(0.0411) H80B(0.0069) H80C(0.0425)
 H81A(0.0295) H81B(0.0251) H81C(-0.0047) H82(0.0533) H83A(0.0442) H83B(0.0532)
 H83C(0.0148) H84A(0.0137) H84B(-0.0167) H84C(0.0035) H87(0.2272) H88(0.2308)
 H89(0.1815) H91(0.1502) H92A(0.1984) H92B(0.2232) H92C(0.1999) H93A(0.1709)
 H93B(0.1533) H93C(0.1937) H94(0.0958) H95A(0.0967) H95B(0.1228) H95C(0.1365)
 H96A(0.0835) H96B(0.1224) H96C(0.0997) H98(0.0619) H99(0.1234) H100(0.0952)
 H101(0.0589) H102(0.099) H103(0.1591) H104(0.1552) H107(0.0052) H108(-0.0293)
 H109(-0.0178) H111(0.086) H11A(0.0696) H11B(0.0601) H11C(0.0312) H11D(0.0697)
 H11E(0.0317) H11F(0.0617) H114(0.056) H11G(0.0325) H11H(0.0049) H11I(0.0442)
 H11J(0.0108) H11K(0.0104) H11L(-0.0163) H119(0.2405) H120(0.2652) H121(0.2311)
 H123(0.1518) H12A(0.1615) H12B(0.1567) H12C(0.1938) H12D(0.185) H12E(0.219)
 H12F(0.1973) H126(0.1384) H12G(0.1577) H12H(0.1698) H12I(0.1961) H12J(0.1524)
 H12K(0.1901) H12L(0.1586)
;

loop_
_space_group_symop_id
_space_group_symop_operation_xyz
1 'x, y, z'
2 '-x+1/2, y+1/2, -z+1/2'
3 '-x, -y, -z'
4 'x-1/2, -y-1/2, z-1/2'

loop_
_atom_site_label
_atom_site_type_symbol
_atom_site_fract_x
_atom_site_fract_y
_atom_site_fract_z
_atom_site_U_iso_or_equiv
_atom_site_adp_type
_atom_site_occupancy
_atom_site_symmetry_multiplicity
_atom_site_calc_flag
_atom_site_refinement_flags
C1 C -0.00485(10) 0.87740(11) 0.14020(4) 0.0218(4) Uani 1 1 d .
C2 C -0.05972(11) 0.97398(11) 0.16591(5) 0.0271(4) Uani 1 1 d .
H2 H -0.0726 1.0060 0.1830 0.032 Uiso 1 1 calc R
C3 C -0.08441(11) 0.97790(11) 0.13199(5) 0.0272(4) Uani 1 1 d .
H3 H -0.1177 1.0132 0.1209 0.033 Uiso 1 1 calc R
C4 C -0.03879(12) 0.71156(12) 0.13786(6) 0.0319(4) Uani 1 1 d .
H4 H -0.0874 0.7249 0.1458 0.038 Uiso 1 1 calc R
C5 C 0.03090(13) 0.68836(12) 0.15882(6) 0.0318(4) Uani 1 1 d .
H5 H 0.0351 0.6794 0.1825 0.038 Uiso 1 1 calc R
C6 C 0.09232(13) 0.68144(11) 0.13722(6) 0.0312(4) Uani 1 1 d .
H6 H 0.1459 0.6704 0.1444 0.037 Uiso 1 1 calc R
C7 C 0.05894(13) 0.69418(12) 0.10218(6) 0.0324(4) Uani 1 1 d .
H7 H 0.0868 0.6915 0.0827 0.039 Uiso 1 1 calc R
C8 C -0.02231(13) 0.71122(12) 0.10232(6) 0.0334(4) Uani 1 1 d .
H8 H -0.0589 0.7206 0.0831 0.040 Uiso 1 1 calc R
C9 C 0.02495(11) 0.89164(11) 0.20446(4) 0.0232(4) Uani 1 1 d .
C10 C -0.01894(12) 0.84582(12) 0.22433(5) 0.0277(4) Uani 1 1 d .
C11 C 0.01584(13) 0.82985(13) 0.25772(5) 0.0347(5) Uani 1 1 d .
H11 H -0.0113 0.7995 0.2717 0.042 Uiso 1 1 calc R
C12 C 0.08945(13) 0.85807(13) 0.27038(5) 0.0346(5) Uani 1 1 d .
H12 H 0.1115 0.8465 0.2927 0.042 Uiso 1 1 calc R
C13 C 0.13080(12) 0.90362(12) 0.25010(5) 0.0284(4) Uani 1 1 d .
H13 H 0.1804 0.9224 0.2590 0.034 Uiso 1 1 calc R
C14 C 0.09956(11) 0.92191(11) 0.21647(5) 0.0240(4) Uani 1 1 d .
C15 C -0.10202(13) 0.81741(13) 0.21160(5) 0.0341(5) Uani 1 1 d .
H15 H -0.1079 0.8194 0.1863 0.041 Uiso 1 1 calc R
C16 C -0.11520(15) 0.73888(14) 0.22231(7) 0.0451(6) Uani 1 1 d .
H16A H -0.1685 0.7237 0.2135 0.068 Uiso 1 1 calc R
H16B H -0.1091 0.7354 0.2471 0.068 Uiso 1 1 calc R
H16C H -0.0763 0.7081 0.2130 0.068 Uiso 1 1 calc R
C17 C -0.16755(14) 0.86549(16) 0.22448(7) 0.0484(6) Uani 1 1 d .
H17A H -0.2197 0.8468 0.2161 0.073 Uiso 1 1 calc R
H17B H -0.1621 0.9141 0.2161 0.073 Uiso 1 1 calc R
H17C H -0.1619 0.8657 0.2493 0.073 Uiso 1 1 calc R
C18 C 0.14313(12) 0.97443(11) 0.19489(5) 0.0270(4) Uani 1 1 d .
H18 H 0.1275 0.9629 0.1705 0.032 Uiso 1 1 calc R
C19 C 0.23514(12) 0.96825(12) 0.20135(6) 0.0334(4) Uani 1 1 d .
H19A H 0.2595 1.0026 0.1870 0.050 Uiso 1 1 calc R
H19B H 0.2514 0.9200 0.1958 0.050 Uiso 1 1 calc R
H19C H 0.2522 0.9783 0.2253 0.050 Uiso 1 1 calc R
C20 C 0.11707(14) 1.05257(12) 0.20094(6) 0.0384(5) Uani 1 1 d .
H20A H 0.1453 1.0849 0.1870 0.058 Uiso 1 1 calc R
H20B H 0.1295 1.0647 0.2249 0.058 Uiso 1 1 calc R
H20C H 0.0601 1.0571 0.1946 0.058 Uiso 1 1 calc R
C21 C -0.07057(11) 0.90223(11) 0.08046(5) 0.0259(4) Uani 1 1 d .
C22 C -0.14695(13) 0.87379(12) 0.07051(6) 0.0335(4) Uani 1 1 d .
C23 C -0.16657(14) 0.85994(13) 0.03524(6) 0.0407(5) Uani 1 1 d .
H23 H -0.2169 0.8407 0.0276 0.049 Uiso 1 1 calc R
C24 C -0.11267(15) 0.87432(14) 0.01168(6) 0.0416(5) Uani 1 1 d .
H24 H -0.1268 0.8646 -0.0117 0.050 Uiso 1 1 calc R
C25 C -0.03766(14) 0.90310(13) 0.02238(5) 0.0356(5) Uani 1 1 d .
H25 H -0.0018 0.9123 0.0061 0.043 Uiso 1 1 calc R
C26 C -0.01499(12) 0.91853(11) 0.05714(5) 0.0269(4) Uani 1 1 d .
C27 C -0.20852(13) 0.86078(15) 0.09605(6) 0.0434(6) Uani 1 1 d .
H27 H -0.1811 0.8663 0.1195 0.052 Uiso 1 1 calc R
C28 C -0.24381(17) 0.78473(18) 0.09296(9) 0.0598(8) Uani 1 1 d .
H28A H -0.2823 0.7788 0.1095 0.090 Uiso 1 1 calc R
H28B H -0.2014 0.7497 0.0975 0.090 Uiso 1 1 calc R
H28C H -0.2700 0.7777 0.0700 0.090 Uiso 1 1 calc R
C29 C -0.27668(16) 0.91729(19) 0.09133(8) 0.0587(7) Uani 1 1 d .
H29A H -0.3149 0.9080 0.1077 0.088 Uiso 1 1 calc R
H29B H -0.3033 0.9141 0.0682 0.088 Uiso 1 1 calc R
H29C H -0.2545 0.9651 0.0952 0.088 Uiso 1 1 calc R
C30 C 0.06476(11) 0.95459(12) 0.06894(5) 0.0287(4) Uani 1 1 d .
H30 H 0.0846 0.9337 0.0914 0.034 Uiso 1 1 calc R
C31 C 0.05340(13) 1.03600(13) 0.07415(6) 0.0355(5) Uani 1 1 d .
H31A H 0.1045 1.0579 0.0817 0.053 Uiso 1 1 calc R
H31B H 0.0169 1.0437 0.0913 0.053 Uiso 1 1 calc R
H31C H 0.0316 1.0577 0.0527 0.053 Uiso 1 1 calc R
C32 C 0.12907(13) 0.94148(13) 0.04443(6) 0.0377(5) Uani 1 1 d .
H32A H 0.1781 0.9654 0.0532 0.057 Uiso 1 1 calc R
H32B H 0.1108 0.9605 0.0220 0.057 Uiso 1 1 calc R
H32C H 0.1387 0.8903 0.0427 0.057 Uiso 1 1 calc R
C33 C 0.42522(10) 0.63574(10) 0.15072(5) 0.0212(3) Uani 1 1 d .
C34 C 0.42389(11) 0.51216(11) 0.15260(5) 0.0256(4) Uani 1 1 d .
H34 H 0.4227 0.4640 0.1454 0.031 Uiso 1 1 calc R
C35 C 0.42659(11) 0.53591(11) 0.18532(5) 0.0253(4) Uani 1 1 d .
H35 H 0.4276 0.5074 0.2051 0.030 Uiso 1 1 calc R
C36 C 0.47916(13) 0.80982(12) 0.17133(6) 0.0350(5) Uani 1 1 d .
H36 H 0.4842 0.8077 0.1954 0.042 Uiso 1 1 calc R
C37 C 0.41859(13) 0.84451(12) 0.15031(6) 0.0350(5) Uani 1 1 d .
H37 H 0.3749 0.8692 0.1578 0.042 Uiso 1 1 calc R
C38 C 0.43503(13) 0.83576(11) 0.11493(6) 0.0328(4) Uani 1 1 d .
H38 H 0.4027 0.8523 0.0956 0.039 Uiso 1 1 calc R
C39 C 0.50772(12) 0.79816(12) 0.11453(6) 0.0321(4) Uani 1 1 d .
H39 H 0.5346 0.7884 0.0953 0.039 Uiso 1 1 calc R
C40 C 0.53234(12) 0.77794(12) 0.14902(6) 0.0337(5) Uani 1 1 d .
H40 H 0.5763 0.7485 0.1562 0.040 Uiso 1 1 calc R
C41 C 0.42842(12) 0.56849(10) 0.09467(5) 0.0254(4) Uani 1 1 d .
C42 C 0.50411(13) 0.57935(11) 0.08280(6) 0.0321(4) Uani 1 1 d .
C43 C 0.50807(16) 0.57193(14) 0.04710(6) 0.0437(6) Uani 1 1 d .
H43 H 0.5573 0.5783 0.0382 0.052 Uiso 1 1 calc R
C44 C 0.44099(18) 0.55549(15) 0.02495(6) 0.0489(6) Uani 1 1 d .
H44 H 0.4449 0.5523 0.0013 0.059 Uiso 1 1 calc R
C45 C 0.36857(16) 0.54373(14) 0.03735(6) 0.0436(6) Uani 1 1 d .
H45 H 0.3239 0.5318 0.0220 0.052 Uiso 1 1 calc R
C46 C 0.36024(13) 0.54936(12) 0.07270(5) 0.0311(4) Uani 1 1 d .
C47 C 0.57847(13) 0.59395(13) 0.10752(7) 0.0389(5) Uani 1 1 d .
H47 H 0.5622 0.6240 0.1264 0.047 Uiso 1 1 calc R
C48 C 0.64374(16) 0.63500(16) 0.09096(10) 0.0625(9) Uani 1 1 d .
H48A H 0.6891 0.6429 0.1079 0.094 Uiso 1 1 calc R
H48B H 0.6229 0.6810 0.0825 0.094 Uiso 1 1 calc R
H48C H 0.6604 0.6071 0.0721 0.094 Uiso 1 1 calc R
C49 C 0.61377(14) 0.52333(14) 0.12338(7) 0.0461(6) Uani 1 1 d .
H49A H 0.6608 0.5341 0.1390 0.069 Uiso 1 1 calc R
H49B H 0.6283 0.4919 0.1053 0.069 Uiso 1 1 calc R
H49C H 0.5743 0.4997 0.1358 0.069 Uiso 1 1 calc R
C50 C 0.28054(12) 0.52953(12) 0.08536(6) 0.0348(5) Uani 1 1 d .
H50 H 0.2815 0.5458 0.1094 0.042 Uiso 1 1 calc R
C51 C 0.20807(15) 0.56479(15) 0.06447(7) 0.0476(6) Uani 1 1 d .
H51A H 0.1595 0.5503 0.0738 0.071 Uiso 1 1 calc R
H51B H 0.2059 0.5496 0.0408 0.071 Uiso 1 1 calc R
H51C H 0.2133 0.6167 0.0657 0.071 Uiso 1 1 calc R
C52 C 0.27142(15) 0.44649(14) 0.08480(7) 0.0438(5) Uani 1 1 d .
H52A H 0.2209 0.4334 0.0929 0.066 Uiso 1 1 calc R
H52B H 0.3148 0.4251 0.0996 0.066 Uiso 1 1 calc R
H52C H 0.2729 0.4291 0.0616 0.066 Uiso 1 1 calc R
C53 C 0.44379(11) 0.65521(11) 0.21491(5) 0.0243(4) Uani 1 1 d .
C54 C 0.38036(12) 0.69254(12) 0.22799(5) 0.0269(4) Uani 1 1 d .
C55 C 0.39999(13) 0.73341(13) 0.25773(5) 0.0329(4) Uani 1 1 d .
H55 H 0.3594 0.7590 0.2671 0.039 Uiso 1 1 calc R
C56 C 0.47799(14) 0.73728(13) 0.27382(5) 0.0361(5) Uani 1 1 d .
H56 H 0.4893 0.7656 0.2936 0.043 Uiso 1 1 calc R
C57 C 0.53876(13) 0.69925(13) 0.26056(5) 0.0338(5) Uani 1 1 d .
H57 H 0.5910 0.7017 0.2716 0.041 Uiso 1 1 calc R
C58 C 0.52309(11) 0.65700(12) 0.23075(5) 0.0276(4) Uani 1 1 d .
C59 C 0.29406(12) 0.68922(13) 0.21104(5) 0.0306(4) Uani 1 1 d .
H59 H 0.2958 0.6801 0.1863 0.037 Uiso 1 1 calc R
C60 C 0.24839(17) 0.75852(16) 0.21484(9) 0.0617(8) Uani 1 1 d .
H60A H 0.1945 0.7534 0.2037 0.093 Uiso 1 1 calc R
H60B H 0.2750 0.7976 0.2043 0.093 Uiso 1 1 calc R
H60C H 0.2465 0.7688 0.2390 0.093 Uiso 1 1 calc R
C61 C 0.24857(15) 0.62736(17) 0.22570(9) 0.0599(8) Uani 1 1 d .
H61A H 0.2774 0.5828 0.2235 0.090 Uiso 1 1 calc R
H61B H 0.1959 0.6236 0.2132 0.090 Uiso 1 1 calc R
H61C H 0.2435 0.6365 0.2497 0.090 Uiso 1 1 calc R
C62 C 0.59116(12) 0.61364(13) 0.21738(5) 0.0334(5) Uani 1 1 d .
H62 H 0.5734 0.5981 0.1937 0.040 Uiso 1 1 calc R
C63 C 0.66864(13) 0.65809(17) 0.21668(7) 0.0480(6) Uani 1 1 d .
H63A H 0.7095 0.6285 0.2080 0.072 Uiso 1 1 calc R
H63B H 0.6869 0.6741 0.2397 0.072 Uiso 1 1 calc R
H63C H 0.6581 0.6995 0.2019 0.072 Uiso 1 1 calc R
C64 C 0.60845(13) 0.54585(15) 0.23944(7) 0.0437(6) Uani 1 1 d .
H64A H 0.6513 0.5187 0.2308 0.066 Uiso 1 1 calc R
H64B H 0.5608 0.5163 0.2384 0.066 Uiso 1 1 calc R
H64C H 0.6242 0.5598 0.2630 0.066 Uiso 1 1 calc R
C65 C 0.54313(10) 0.14003(11) 0.09609(5) 0.0214(4) Uani 1 1 d .
C66 C 0.51717(11) 0.04639(11) 0.05861(5) 0.0282(4) Uani 1 1 d .
H66 H 0.5142 0.0190 0.0384 0.034 Uiso 1 1 calc R
C67 C 0.49440(12) 0.02508(12) 0.08906(5) 0.0304(4) Uani 1 1 d .
H67 H 0.4726 -0.0197 0.0940 0.037 Uiso 1 1 calc R
C68 C 0.48779(13) 0.29319(13) 0.12461(6) 0.0381(5) Uani 1 1 d .
H68 H 0.4374 0.2844 0.1127 0.046 Uiso 1 1 calc R
C69 C 0.51557(14) 0.26613(14) 0.15824(6) 0.0412(6) Uani 1 1 d .
H69 H 0.4854 0.2398 0.1727 0.049 Uiso 1 1 calc R
C70 C 0.59624(14) 0.28650(14) 0.16531(6) 0.0388(5) Uani 1 1 d .
H70 H 0.6298 0.2752 0.1852 0.047 Uiso 1 1 calc R
C71 C 0.61834(13) 0.32789(12) 0.13649(6) 0.0340(5) Uani 1 1 d .
H71 H 0.6694 0.3464 0.1342 0.041 Uiso 1 1 calc R
C72 C 0.55010(13) 0.33576(12) 0.11242(6) 0.0362(5) Uani 1 1 d .
H72 H 0.5463 0.3635 0.0923 0.043 Uiso 1 1 calc R
C73 C 0.56780(11) 0.16016(11) 0.03403(4) 0.0236(4) Uani 1 1 d .
C74 C 0.51431(12) 0.21466(11) 0.02080(5) 0.0275(4) Uani 1 1 d .
C75 C 0.53380(13) 0.25229(13) -0.00824(5) 0.0357(5) Uani 1 1 d .
H75 H 0.4998 0.2892 -0.0173 0.043 Uiso 1 1 calc R
C76 C 0.60216(14) 0.23637(14) -0.02395(5) 0.0388(5) Uani 1 1 d .
H76 H 0.6137 0.2622 -0.0434 0.047 Uiso 1 1 calc R
C77 C 0.65300(13) 0.18226(14) -0.01080(5) 0.0340(5) Uani 1 1 d .
H77 H 0.6989 0.1717 -0.0216 0.041 Uiso 1 1 calc R
C78 C 0.63728(11) 0.14265(12) 0.01847(5) 0.0274(4) Uani 1 1 d .
C79 C 0.43519(12) 0.22967(13) 0.03565(5) 0.0321(4) Uani 1 1 d .
H79 H 0.4436 0.2198 0.0606 0.039 Uiso 1 1 calc R
C80 C 0.40624(16) 0.30840(16) 0.03109(7) 0.0505(6) Uani 1 1 d .
H80A H 0.3563 0.3141 0.0411 0.076 Uiso 1 1 calc R
H80B H 0.3982 0.3200 0.0069 0.076 Uiso 1 1 calc R
H80C H 0.4460 0.3404 0.0425 0.076 Uiso 1 1 calc R
C81 C 0.36990(13) 0.17772(16) 0.01992(7) 0.0460(6) Uani 1 1 d .
H81A H 0.3202 0.1877 0.0295 0.069 Uiso 1 1 calc R
H81B H 0.3861 0.1286 0.0251 0.069 Uiso 1 1 calc R
H81C H 0.3624 0.1843 -0.0047 0.069 Uiso 1 1 calc R
C82 C 0.69388(12) 0.08161(13) 0.03102(5) 0.0315(4) Uani 1 1 d .
H82 H 0.6787 0.0645 0.0533 0.038 Uiso 1 1 calc R
C83 C 0.78163(12) 0.10735(15) 0.03630(6) 0.0392(5) Uani 1 1 d .
H83A H 0.8158 0.0675 0.0442 0.059 Uiso 1 1 calc R
H83B H 0.7867 0.1456 0.0532 0.059 Uiso 1 1 calc R
H83C H 0.7973 0.1251 0.0148 0.059 Uiso 1 1 calc R
C84 C 0.68528(14) 0.01841(14) 0.00550(6) 0.0434(6) Uani 1 1 d .
H84A H 0.7213 -0.0200 0.0137 0.065 Uiso 1 1 calc R
H84B H 0.6983 0.0346 -0.0167 0.065 Uiso 1 1 calc R
H84C H 0.6308 0.0008 0.0035 0.065 Uiso 1 1 calc R
C85 C 0.48075(12) 0.08684(12) 0.14542(5) 0.0282(4) Uani 1 1 d .
C86 C 0.53329(13) 0.07132(13) 0.17495(5) 0.0339(5) Uani 1 1 d .
C87 C 0.50370(15) 0.08037(16) 0.20700(6) 0.0461(6) Uani 1 1 d .
H87 H 0.5372 0.0709 0.2272 0.055 Uiso 1 1 calc R
C88 C 0.42546(16) 0.10319(17) 0.20919(6) 0.0510(7) Uani 1 1 d .
H88 H 0.4072 0.1097 0.2308 0.061 Uiso 1 1 calc R
C89 C 0.37419(14) 0.11636(16) 0.17961(6) 0.0447(6) Uani 1 1 d .
H89 H 0.3213 0.1306 0.1815 0.054 Uiso 1 1 calc R
C90 C 0.40064(12) 0.10865(13) 0.14696(6) 0.0341(5) Uani 1 1 d .
C91 C 0.61746(12) 0.04200(14) 0.17237(5) 0.0361(5) Uani 1 1 d .
H91 H 0.6345 0.0578 0.1502 0.043 Uiso 1 1 calc R
C92 C 0.67897(14) 0.07026(16) 0.20113(6) 0.0467(6) Uani 1 1 d .
H92A H 0.7310 0.0502 0.1984 0.070 Uiso 1 1 calc R
H92B H 0.6630 0.0561 0.2232 0.070 Uiso 1 1 calc R
H92C H 0.6815 0.1223 0.1999 0.070 Uiso 1 1 calc R
C93 C 0.61589(15) -0.04088(15) 0.17259(6) 0.0444(6) Uani 1 1 d .
H93A H 0.6693 -0.0591 0.1709 0.067 Uiso 1 1 calc R
H93B H 0.5803 -0.0580 0.1533 0.067 Uiso 1 1 calc R
H93C H 0.5972 -0.0576 0.1937 0.067 Uiso 1 1 calc R
C94 C 0.34368(12) 0.12249(15) 0.11454(6) 0.0400(5) Uani 1 1 d .
H94 H 0.3766 0.1338 0.0958 0.048 Uiso 1 1 calc R
C95 C 0.28682(15) 0.18646(19) 0.11797(9) 0.0601(8) Uani 1 1 d .
H95A H 0.2525 0.1924 0.0967 0.090 Uiso 1 1 calc R
H95B H 0.3178 0.2299 0.1228 0.090 Uiso 1 1 calc R
H95C H 0.2544 0.1773 0.1365 0.090 Uiso 1 1 calc R
C96 C 0.29445(16) 0.05398(19) 0.10404(8) 0.0591(8) Uani 1 1 d .
H96A H 0.2589 0.0637 0.0835 0.089 Uiso 1 1 calc R
H96B H 0.2633 0.0403 0.1224 0.089 Uiso 1 1 calc R
H96C H 0.3304 0.0151 0.0997 0.089 Uiso 1 1 calc R
C97 C 0.96601(10) 0.37673(10) 0.11173(4) 0.0189(3) Uani 1 1 d .
C98 C 0.98483(11) 0.47888(11) 0.08066(5) 0.0260(4) Uani 1 1 d .
H98 H 0.9883 0.5096 0.0619 0.031 Uiso 1 1 calc R
C99 C 0.99910(11) 0.49680(11) 0.11437(5) 0.0256(4) Uani 1 1 d .
H99 H 1.0143 0.5422 0.1234 0.031 Uiso 1 1 calc R
C100 C 1.04986(13) 0.22928(13) 0.10313(6) 0.0370(5) Uani 1 1 d .
H100 H 1.0900 0.2579 0.0952 0.044 Uiso 1 1 calc R
C101 C 0.97876(14) 0.20451(12) 0.08264(5) 0.0360(5) Uani 1 1 d .
H101 H 0.9669 0.2100 0.0589 0.043 Uiso 1 1 calc R
C102 C 0.93110(13) 0.17088(11) 0.10498(5) 0.0318(4) Uani 1 1 d .
H102 H 0.8801 0.1515 0.0990 0.038 Uiso 1 1 calc R
C103 C 0.97424(12) 0.17113(11) 0.13917(5) 0.0297(4) Uani 1 1 d .
H103 H 0.9551 0.1529 0.1591 0.036 Uiso 1 1 calc R
C104 C 1.04929(12) 0.20330(12) 0.13734(6) 0.0339(5) Uani 1 1 d .
H104 H 1.0909 0.2070 0.1552 0.041 Uiso 1 1 calc R
C105 C 0.93886(11) 0.36710(11) 0.04765(4) 0.0229(4) Uani 1 1 d .
C106 C 0.85608(11) 0.35221(12) 0.03978(5) 0.0272(4) Uani 1 1 d .
C107 C 0.83401(13) 0.31000(13) 0.01068(5) 0.0346(5) Uani 1 1 d .
H107 H 0.7800 0.2981 0.0052 0.041 Uiso 1 1 calc R
C108 C 0.88997(14) 0.28526(14) -0.01027(5) 0.0375(5) Uani 1 1 d .
H108 H 0.8737 0.2560 -0.0293 0.045 Uiso 1 1 calc R
C109 C 0.97010(13) 0.30387(13) -0.00305(5) 0.0334(5) Uani 1 1 d .
H109 H 1.0072 0.2886 -0.0178 0.040 Uiso 1 1 calc R
C110 C 0.99643(11) 0.34547(11) 0.02613(5) 0.0260(4) Uani 1 1 d .
C111 C 0.79349(11) 0.38235(14) 0.06158(5) 0.0329(5) Uani 1 1 d .
H111 H 0.8134 0.3750 0.0860 0.039 Uiso 1 1 calc R
C112 C 0.71145(13) 0.34528(16) 0.05505(6) 0.0450(6) Uani 1 1 d .
H11A H 0.6748 0.3666 0.0696 0.068 Uiso 1 1 calc R
H11B H 0.7172 0.2944 0.0601 0.068 Uiso 1 1 calc R
H11C H 0.6907 0.3515 0.0312 0.068 Uiso 1 1 calc R
C113 C 0.78225(14) 0.46412(15) 0.05560(6) 0.0425(5) Uani 1 1 d .
H11D H 0.7426 0.4821 0.0697 0.064 Uiso 1 1 calc R
H11E H 0.7645 0.4729 0.0317 0.064 Uiso 1 1 calc R
H11F H 0.8326 0.4886 0.0617 0.064 Uiso 1 1 calc R
C114 C 1.08493(11) 0.36632(12) 0.03241(5) 0.0287(4) Uani 1 1 d .
H114 H 1.0957 0.3853 0.0560 0.034 Uiso 1 1 calc R
C115 C 1.14236(13) 0.30288(14) 0.02811(6) 0.0388(5) Uani 1 1 d .
H11G H 1.1971 0.3194 0.0325 0.058 Uiso 1 1 calc R
H11H H 1.1331 0.2843 0.0049 0.058 Uiso 1 1 calc R
H11I H 1.1329 0.2651 0.0442 0.058 Uiso 1 1 calc R
C116 C 1.10256(13) 0.42638(14) 0.00694(6) 0.0383(5) Uani 1 1 d .
H11J H 1.1584 0.4398 0.0108 0.057 Uiso 1 1 calc R
H11K H 1.0695 0.4679 0.0104 0.057 Uiso 1 1 calc R
H11L H 1.0908 0.4090 -0.0163 0.057 Uiso 1 1 calc R
C117 C 1.00209(11) 0.43082(10) 0.17033(4) 0.0216(4) Uani 1 1 d .
C118 C 0.93933(11) 0.44563(11) 0.19062(5) 0.0256(4) Uani 1 1 d .
C119 C 0.95764(14) 0.44209(13) 0.22631(5) 0.0353(5) Uani 1 1 d .
H119 H 0.9170 0.4502 0.2405 0.042 Uiso 1 1 calc R
C120 C 1.03435(15) 0.42692(13) 0.24122(5) 0.0383(5) Uani 1 1 d .
H120 H 1.0448 0.4247 0.2652 0.046 Uiso 1 1 calc R
C121 C 1.09574(13) 0.41494(13) 0.22075(5) 0.0338(5) Uani 1 1 d .
H121 H 1.1476 0.4058 0.2311 0.041 Uiso 1 1 calc R
C122 C 1.08105(11) 0.41631(11) 0.18460(5) 0.0256(4) Uani 1 1 d .
C123 C 0.85629(12) 0.47036(12) 0.17500(6) 0.0306(4) Uani 1 1 d .
H123 H 0.8462 0.4493 0.1518 0.037 Uiso 1 1 calc R
C124 C 0.85548(14) 0.55296(14) 0.17142(8) 0.0470(6) Uani 1 1 d .
H12A H 0.8032 0.5685 0.1615 0.070 Uiso 1 1 calc R
H12B H 0.8954 0.5676 0.1567 0.070 Uiso 1 1 calc R
H12C H 0.8674 0.5747 0.1938 0.070 Uiso 1 1 calc R
C125 C 0.78858(13) 0.44586(14) 0.19603(6) 0.0411(5) Uani 1 1 d .
H12D H 0.7378 0.4627 0.1850 0.062 Uiso 1 1 calc R
H12E H 0.7974 0.4657 0.2190 0.062 Uiso 1 1 calc R
H12F H 0.7881 0.3938 0.1973 0.062 Uiso 1 1 calc R
C126 C 1.15043(11) 0.40879(13) 0.16263(5) 0.0328(5) Uani 1 1 d .
H126 H 1.1283 0.4037 0.1384 0.039 Uiso 1 1 calc R
C127 C 1.20415(13) 0.34336(15) 0.17248(6) 0.0416(5) Uani 1 1 d .
H12G H 1.2468 0.3413 0.1577 0.062 Uiso 1 1 calc R
H12H H 1.1726 0.2997 0.1698 0.062 Uiso 1 1 calc R
H12I H 1.2269 0.3479 0.1961 0.062 Uiso 1 1 calc R
C128 C 1.20078(14) 0.47840(16) 0.16626(7) 0.0477(6) Uani 1 1 d .
H12J H 1.2450 0.4746 0.1524 0.072 Uiso 1 1 calc R
H12K H 1.2212 0.4852 0.1901 0.072 Uiso 1 1 calc R
H12L H 1.1677 0.5191 0.1586 0.072 Uiso 1 1 calc R
N1 N -0.01133(9) 0.91288(9) 0.17053(4) 0.0224(3) Uani 1 1 d .
N2 N -0.05066(9) 0.91920(9) 0.11665(4) 0.0234(3) Uani 1 1 d .
N3 N 0.42315(9) 0.57317(9) 0.13161(4) 0.0218(3) Uani 1 1 d .
N4 N 0.42766(9) 0.61116(9) 0.18402(4) 0.0221(3) Uani 1 1 d .
N5 N 0.54616(9) 0.11697(9) 0.06280(4) 0.0213(3) Uani 1 1 d .
N6 N 0.50961(9) 0.08275(9) 0.11167(4) 0.0245(3) Uani 1 1 d .
N7 N 0.96401(9) 0.40599(9) 0.07929(4) 0.0206(3) Uani 1 1 d .
N8 N 0.98673(8) 0.43433(9) 0.13297(4) 0.0200(3) Uani 1 1 d .
S1 S 0.16977(3) 0.84279(3) 0.133250(13) 0.02824(10) Uani 1 1 d .
S2 S 0.23302(3) 0.80124(3) 0.095058(12) 0.02679(10) Uani 1 1 d .
S3 S 0.29592(3) 0.70955(3) 0.111357(12) 0.02581(10) Uani 1 1 d .
S4 S 0.70679(3) 0.17628(3) 0.115721(12) 0.02700(10) Uani 1 1 d .
S5 S 0.78444(3) 0.20370(3) 0.158552(12) 0.03045(11) Uani 1 1 d .
S6 S 0.84513(3) 0.29802(3) 0.150512(12) 0.02658(10) Uani 1 1 d .
Ni1 Ni 0.051527(18) 0.790267(18) 0.132474(8) 0.02277(7) Uani 1 1 d .
Ni2 Ni 0.416627(18) 0.732813(17) 0.135698(8) 0.02110(7) Uani 1 1 d .
Ni3 Ni 0.587141(18) 0.222856(19) 0.118968(8) 0.02380(7) Uani 1 1 d .
Ni4 Ni 0.949694(18) 0.278352(17) 0.122690(8) 0.02057(7) Uani 1 1 d .

loop_
_atom_site_aniso_label
_atom_site_aniso_U_11
_atom_site_aniso_U_22
_atom_site_aniso_U_33
_atom_site_aniso_U_23
_atom_site_aniso_U_13
_atom_site_aniso_U_12
C1 0.0201(8) 0.0259(9) 0.0188(8) 0.0030(7) -0.0002(6) -0.0032(7)
C2 0.0309(9) 0.0278(10) 0.0225(9) -0.0005(8) 0.0033(7) 0.0038(8)
C3 0.0285(9) 0.0274(10) 0.0252(9) 0.0017(8) 0.0004(7) 0.0055(8)
C4 0.0307(10) 0.0303(11) 0.0357(11) -0.0030(9) 0.0085(8) -0.0047(8)
C5 0.0378(11) 0.0251(10) 0.0330(10) 0.0056(8) 0.0057(8) -0.0012(8)
C6 0.0336(10) 0.0220(10) 0.0384(11) 0.0009(9) 0.0053(8) 0.0010(8)
C7 0.0414(11) 0.0257(10) 0.0317(10) -0.0073(8) 0.0117(8) -0.0039(9)
C8 0.0377(11) 0.0314(11) 0.0300(10) -0.0065(9) -0.0012(8) -0.0082(9)
C9 0.0293(9) 0.0241(9) 0.0160(8) 0.0018(7) 0.0020(7) 0.0036(8)
C10 0.0315(9) 0.0297(10) 0.0228(9) 0.0009(8) 0.0066(7) 0.0003(8)
C11 0.0398(11) 0.0418(13) 0.0234(9) 0.0084(9) 0.0080(8) -0.0030(10)
C12 0.0405(11) 0.0430(13) 0.0196(9) 0.0073(9) 0.0001(8) 0.0064(10)
C13 0.0300(9) 0.0336(11) 0.0208(9) -0.0003(8) -0.0010(7) 0.0037(8)
C14 0.0293(9) 0.0226(9) 0.0201(8) -0.0009(7) 0.0027(7) 0.0042(8)
C15 0.0353(10) 0.0395(12) 0.0281(10) -0.0008(9) 0.0066(8) -0.0061(9)
C16 0.0472(13) 0.0425(14) 0.0486(14) -0.0041(11) 0.0199(11) -0.0109(11)
C17 0.0324(11) 0.0501(15) 0.0629(16) -0.0022(13) 0.0057(10) -0.0026(11)
C18 0.0318(10) 0.0260(10) 0.0228(9) 0.0012(8) 0.0012(7) -0.0017(8)
C19 0.0319(10) 0.0335(11) 0.0352(11) -0.0010(9) 0.0054(8) -0.0029(9)
C20 0.0412(11) 0.0263(11) 0.0459(12) 0.0031(10) -0.0035(9) 0.0007(9)
C21 0.0294(9) 0.0261(10) 0.0205(9) -0.0011(7) -0.0060(7) 0.0041(8)
C22 0.0360(10) 0.0310(11) 0.0314(10) 0.0017(9) -0.0069(8) -0.0017(9)
C23 0.0424(12) 0.0379(13) 0.0372(12) -0.0031(10) -0.0180(9) -0.0046(10)
C24 0.0563(14) 0.0397(13) 0.0251(10) -0.0077(9) -0.0130(9) 0.0041(11)
C25 0.0456(12) 0.0391(12) 0.0211(9) -0.0044(9) -0.0018(8) 0.0071(10)
C26 0.0335(10) 0.0245(10) 0.0218(9) -0.0012(7) -0.0025(7) 0.0091(8)
C27 0.0343(11) 0.0531(16) 0.0411(12) 0.0051(11) -0.0047(9) -0.0118(11)
C28 0.0464(14) 0.0597(19) 0.0709(19) 0.0127(15) -0.0054(13) -0.0183(13)
C29 0.0416(13) 0.073(2) 0.0613(17) 0.0062(16) 0.0071(12) -0.0003(14)
C30 0.0286(9) 0.0338(11) 0.0239(9) 0.0017(8) 0.0028(7) 0.0058(8)
C31 0.0362(11) 0.0355(12) 0.0356(11) -0.0059(9) 0.0075(8) 0.0003(9)
C32 0.0399(11) 0.0393(13) 0.0360(11) 0.0054(10) 0.0135(9) 0.0108(10)
C33 0.0181(8) 0.0240(9) 0.0212(8) 0.0002(7) 0.0011(6) -0.0006(7)
C34 0.0264(9) 0.0204(9) 0.0298(9) 0.0015(8) 0.0022(7) -0.0024(7)
C35 0.0243(9) 0.0246(10) 0.0267(9) 0.0053(8) 0.0010(7) -0.0004(7)
C36 0.0453(12) 0.0293(11) 0.0291(10) -0.0042(9) -0.0015(8) -0.0144(9)
C37 0.0355(11) 0.0202(10) 0.0508(13) -0.0055(9) 0.0109(9) -0.0060(8)
C38 0.0361(10) 0.0213(10) 0.0397(11) 0.0067(9) -0.0031(8) -0.0077(8)
C39 0.0301(10) 0.0297(11) 0.0377(11) 0.0017(9) 0.0087(8) -0.0094(8)
C40 0.0254(9) 0.0267(10) 0.0472(12) 0.0015(9) -0.0044(8) -0.0065(8)
C41 0.0335(10) 0.0191(9) 0.0241(9) -0.0002(7) 0.0061(7) 0.0026(8)
C42 0.0395(11) 0.0221(10) 0.0368(11) 0.0000(8) 0.0144(9) 0.0032(8)
C43 0.0586(14) 0.0347(12) 0.0429(13) 0.0039(10) 0.0291(11) 0.0078(11)
C44 0.0794(18) 0.0417(14) 0.0274(11) -0.0016(10) 0.0145(11) 0.0127(13)
C45 0.0621(15) 0.0410(13) 0.0263(10) -0.0072(10) -0.0017(10) 0.0062(12)
C46 0.0441(11) 0.0242(10) 0.0241(9) -0.0033(8) -0.0004(8) 0.0051(9)
C47 0.0303(10) 0.0296(11) 0.0588(14) -0.0042(11) 0.0142(10) -0.0011(9)
C48 0.0401(13) 0.0388(15) 0.113(3) 0.0118(16) 0.0280(15) -0.0041(11)
C49 0.0323(11) 0.0402(14) 0.0663(16) 0.0047(12) 0.0074(10) 0.0003(10)
C50 0.0335(10) 0.0324(11) 0.0365(11) -0.0100(9) -0.0055(8) -0.0002(9)
C51 0.0426(12) 0.0415(14) 0.0543(15) -0.0163(12) -0.0162(11) 0.0049(11)
C52 0.0417(12) 0.0371(13) 0.0502(14) -0.0087(11) -0.0060(10) -0.0041(10)
C53 0.0269(9) 0.0263(10) 0.0192(8) 0.0017(7) 0.0009(7) -0.0013(8)
C54 0.0304(9) 0.0303(10) 0.0196(8) 0.0040(8) 0.0015(7) 0.0017(8)
C55 0.0390(11) 0.0372(12) 0.0223(9) -0.0039(9) 0.0022(8) 0.0055(9)
C56 0.0472(12) 0.0385(12) 0.0207(9) -0.0035(9) -0.0051(8) -0.0013(10)
C57 0.0325(10) 0.0409(12) 0.0259(9) 0.0024(9) -0.0069(8) -0.0025(9)
C58 0.0272(9) 0.0309(10) 0.0237(9) 0.0035(8) -0.0015(7) -0.0003(8)
C59 0.0276(9) 0.0434(12) 0.0203(9) -0.0007(8) 0.0008(7) 0.0068(9)
C60 0.0485(15) 0.0449(16) 0.086(2) 0.0049(15) -0.0219(14) 0.0181(13)
C61 0.0343(12) 0.0503(16) 0.090(2) 0.0188(16) -0.0168(13) -0.0050(11)
C62 0.0244(9) 0.0446(13) 0.0308(10) 0.0040(9) 0.0000(7) 0.0037(9)
C63 0.0284(11) 0.0690(18) 0.0463(13) 0.0095(13) 0.0027(9) -0.0038(11)
C64 0.0315(11) 0.0513(15) 0.0481(13) 0.0099(12) 0.0028(9) 0.0109(10)
C65 0.0184(8) 0.0253(9) 0.0201(8) 0.0009(7) 0.0003(6) -0.0014(7)
C66 0.0306(9) 0.0259(10) 0.0268(9) -0.0060(8) -0.0035(7) -0.0038(8)
C67 0.0284(9) 0.0264(10) 0.0350(10) -0.0019(9) -0.0035(8) -0.0070(8)
C68 0.0325(10) 0.0404(13) 0.0428(12) -0.0176(10) 0.0110(9) -0.0042(9)
C69 0.0457(12) 0.0459(14) 0.0354(11) -0.0183(10) 0.0202(10) -0.0114(11)
C70 0.0472(12) 0.0427(13) 0.0268(10) -0.0170(10) 0.0055(9) -0.0089(10)
C71 0.0356(10) 0.0289(11) 0.0386(11) -0.0122(9) 0.0084(8) -0.0069(9)
C72 0.0393(11) 0.0293(11) 0.0406(12) -0.0071(10) 0.0075(9) 0.0007(9)
C73 0.0268(9) 0.0271(10) 0.0160(8) -0.0026(7) -0.0014(6) -0.0040(7)
C74 0.0313(9) 0.0292(10) 0.0209(8) -0.0020(8) -0.0025(7) -0.0001(8)
C75 0.0413(11) 0.0374(12) 0.0271(10) 0.0063(9) -0.0027(8) 0.0021(10)
C76 0.0487(13) 0.0459(14) 0.0219(9) 0.0040(9) 0.0041(9) -0.0082(11)
C77 0.0339(10) 0.0472(13) 0.0213(9) -0.0041(9) 0.0052(7) -0.0042(9)
C78 0.0280(9) 0.0334(11) 0.0204(8) -0.0045(8) 0.0001(7) -0.0039(8)
C79 0.0296(10) 0.0384(12) 0.0271(9) -0.0012(9) -0.0028(8) 0.0053(9)
C80 0.0477(14) 0.0492(16) 0.0544(15) 0.0049(13) 0.0048(11) 0.0181(12)
C81 0.0295(11) 0.0601(17) 0.0464(13) -0.0101(12) -0.0056(9) -0.0015(11)
C82 0.0291(10) 0.0397(12) 0.0255(9) -0.0066(9) 0.0020(7) 0.0028(9)
C83 0.0270(10) 0.0603(16) 0.0302(10) -0.0112(11) 0.0022(8) 0.0041(10)
C84 0.0422(12) 0.0431(14) 0.0442(13) -0.0139(11) 0.0011(10) 0.0062(10)
C85 0.0282(9) 0.0313(11) 0.0253(9) 0.0041(8) 0.0040(7) -0.0112(8)
C86 0.0334(10) 0.0403(12) 0.0279(10) 0.0085(9) 0.0024(8) -0.0129(9)
C87 0.0497(13) 0.0614(17) 0.0273(11) 0.0107(11) 0.0047(9) -0.0169(12)
C88 0.0540(14) 0.0704(19) 0.0319(11) 0.0032(12) 0.0203(10) -0.0153(13)
C89 0.0367(11) 0.0564(16) 0.0438(13) 0.0038(12) 0.0177(10) -0.0104(11)
C90 0.0274(10) 0.0401(12) 0.0357(11) 0.0020(9) 0.0077(8) -0.0109(9)
C91 0.0321(10) 0.0462(13) 0.0289(10) 0.0123(10) -0.0028(8) -0.0109(10)
C92 0.0415(12) 0.0550(16) 0.0404(12) 0.0155(12) -0.0106(10) -0.0191(12)
C93 0.0432(12) 0.0483(15) 0.0405(12) 0.0082(11) -0.0011(10) -0.0067(11)
C94 0.0246(10) 0.0557(15) 0.0399(12) 0.0062(11) 0.0044(8) -0.0057(10)
C95 0.0339(12) 0.078(2) 0.0701(19) 0.0090(17) 0.0130(12) 0.0081(13)
C96 0.0372(13) 0.080(2) 0.0574(16) -0.0034(16) -0.0064(11) -0.0178(14)
C97 0.0166(7) 0.0235(9) 0.0162(7) 0.0001(7) -0.0003(6) 0.0021(7)
C98 0.0299(9) 0.0258(10) 0.0213(9) 0.0044(8) -0.0016(7) -0.0036(8)
C99 0.0292(9) 0.0224(9) 0.0245(9) 0.0013(8) -0.0010(7) -0.0048(8)
C100 0.0360(11) 0.0313(11) 0.0455(12) 0.0047(10) 0.0126(9) 0.0108(9)
C101 0.0552(13) 0.0272(11) 0.0258(10) -0.0015(8) 0.0051(9) 0.0144(10)
C102 0.0406(11) 0.0212(10) 0.0313(10) -0.0034(8) -0.0076(8) 0.0043(8)
C103 0.0367(10) 0.0220(10) 0.0293(10) 0.0042(8) -0.0024(8) 0.0032(8)
C104 0.0303(10) 0.0301(11) 0.0393(11) 0.0044(9) -0.0052(8) 0.0077(9)
C105 0.0266(9) 0.0267(10) 0.0144(8) 0.0021(7) -0.0024(6) -0.0039(7)
C106 0.0266(9) 0.0344(11) 0.0196(8) 0.0061(8) -0.0025(7) -0.0043(8)
C107 0.0335(10) 0.0448(13) 0.0237(9) 0.0031(9) -0.0052(8) -0.0136(9)
C108 0.0470(12) 0.0429(13) 0.0208(9) -0.0043(9) -0.0045(8) -0.0136(10)
C109 0.0386(11) 0.0407(12) 0.0212(9) -0.0050(9) 0.0047(8) -0.0036(9)
C110 0.0292(9) 0.0301(10) 0.0182(8) 0.0015(8) 0.0000(7) -0.0028(8)
C111 0.0242(9) 0.0508(14) 0.0233(9) 0.0069(9) 0.0011(7) -0.0023(9)
C112 0.0273(10) 0.0620(17) 0.0455(13) 0.0173(12) 0.0024(9) -0.0069(11)
C113 0.0326(11) 0.0510(15) 0.0446(13) -0.0034(11) 0.0074(9) 0.0022(10)
C114 0.0263(9) 0.0369(11) 0.0227(9) -0.0019(8) 0.0015(7) -0.0008(8)
C115 0.0348(11) 0.0436(13) 0.0383(12) -0.0066(10) 0.0056(9) 0.0052(10)
C116 0.0355(11) 0.0442(13) 0.0352(11) 0.0031(10) 0.0040(8) -0.0077(10)
C117 0.0284(9) 0.0215(9) 0.0142(8) -0.0017(7) -0.0012(6) -0.0030(7)
C118 0.0300(9) 0.0225(9) 0.0247(9) -0.0040(8) 0.0043(7) -0.0018(8)
C119 0.0468(12) 0.0373(12) 0.0230(9) -0.0068(9) 0.0101(8) -0.0015(10)
C120 0.0570(13) 0.0405(13) 0.0165(9) -0.0038(9) -0.0010(8) -0.0005(11)
C121 0.0390(11) 0.0362(12) 0.0232(9) -0.0008(9) -0.0107(8) 0.0001(9)
C122 0.0279(9) 0.0264(10) 0.0212(9) -0.0016(7) -0.0033(7) -0.0012(8)
C123 0.0289(10) 0.0270(10) 0.0366(11) -0.0056(9) 0.0060(8) 0.0004(8)
C124 0.0349(11) 0.0310(12) 0.0751(18) -0.0049(12) 0.0054(11) 0.0027(10)
C125 0.0340(11) 0.0460(14) 0.0456(13) -0.0119(11) 0.0148(9) -0.0027(10)
C126 0.0239(9) 0.0442(13) 0.0295(10) -0.0004(9) -0.0015(7) -0.0003(9)
C127 0.0299(10) 0.0499(14) 0.0437(12) -0.0056(11) -0.0022(9) 0.0060(10)
C128 0.0353(12) 0.0530(16) 0.0547(15) 0.0057(13) 0.0040(10) -0.0071(11)
N1 0.0244(7) 0.0251(8) 0.0175(7) 0.0019(6) 0.0008(5) 0.0021(6)
N2 0.0238(7) 0.0259(8) 0.0200(7) 0.0006(6) -0.0002(6) 0.0017(6)
N3 0.0222(7) 0.0212(8) 0.0217(7) 0.0012(6) 0.0016(5) -0.0012(6)
N4 0.0220(7) 0.0224(8) 0.0216(7) 0.0019(6) 0.0012(5) -0.0002(6)
N5 0.0217(7) 0.0220(8) 0.0197(7) -0.0019(6) 0.0001(5) -0.0023(6)
N6 0.0208(7) 0.0275(8) 0.0244(7) 0.0013(7) -0.0010(6) -0.0068(6)
N7 0.0220(7) 0.0227(8) 0.0166(7) 0.0010(6) -0.0008(5) -0.0015(6)
N8 0.0206(7) 0.0223(8) 0.0167(7) -0.0001(6) -0.0005(5) -0.0012(6)
S1 0.0234(2) 0.0252(2) 0.0356(2) -0.0060(2) 0.00082(17) 0.00179(18)
S2 0.0242(2) 0.0313(2) 0.0242(2) 0.00470(19) -0.00032(16) 0.00358(18)
S3 0.0216(2) 0.0231(2) 0.0320(2) -0.00375(19) -0.00058(16) 0.00080(17)
S4 0.0252(2) 0.0303(2) 0.0254(2) -0.00535(19) 0.00172(16) -0.00753(18)
S5 0.0315(2) 0.0358(3) 0.0232(2) 0.0052(2) -0.00153(17) -0.0129(2)
S6 0.0259(2) 0.0275(2) 0.0267(2) -0.00503(19) 0.00466(16) -0.00793(18)
Ni1 0.02323(15) 0.02222(16) 0.02246(15) -0.00056(13) 0.00047(11) 0.00137(12)
Ni2 0.02110(14) 0.01945(16) 0.02248(15) 0.00041(12) 0.00102(11) -0.00111(12)
Ni3 0.02576(15) 0.02623(17) 0.01984(15) -0.00589(13) 0.00450(12) -0.00746(13)
Ni4 0.02255(15) 0.01997(16) 0.01847(14) 0.00073(12) -0.00128(11) -0.00029(12)

loop_
_atom_type_symbol
_atom_type_description
_atom_type_scat_dispersion_real
_atom_type_scat_dispersion_imag
_atom_type_scat_source
C C 0.0181 0.0091 'International Tables Vol C Tables 4.2.6.8 and 6.1.1.4'
H H 0.0000 0.0000 'International Tables Vol C Tables 4.2.6.8 and 6.1.1.4'
N N 0.0311 0.0180 'International Tables Vol C Tables 4.2.6.8 and 6.1.1.4'
S S 0.3331 0.5567 'International Tables Vol C Tables 4.2.6.8 and 6.1.1.4'
Ni Ni -3.0029 0.5091 'International Tables Vol C Tables 4.2.6.8 and 6.1.1.4'

loop_
_exptl_crystal_face_index_h
_exptl_crystal_face_index_k
_exptl_crystal_face_index_l
_exptl_crystal_face_perp_dist
_exptl_oxdiff_crystal_face_indexfrac_h
_exptl_oxdiff_crystal_face_indexfrac_k
_exptl_oxdiff_crystal_face_indexfrac_l
_exptl_oxdiff_crystal_face_x
_exptl_oxdiff_crystal_face_y
_exptl_oxdiff_crystal_face_z
-8 -7 -4 0.0492 -7.9891 -6.9873 -4.0448 -0.3642 0.4562 0.7771
7 9 4 0.0383 6.9921 8.9870 4.0349 0.4959 -0.5628 -0.6883
4 -11 -5 0.0477 3.9887 -10.9962 -4.9561 -0.6021 0.7358 -0.3221
8 -9 -3 0.0395 7.9823 -9.0016 -2.9315 -0.5188 0.5850 -0.7077
-7 8 -6 0.0487 -6.9795 8.0024 -6.0601 0.6728 -0.2507 0.6661
-7 -9 6 0.0325 -6.9978 -8.9882 5.9650 -0.7401 0.2525 0.6338
7 -8 6 0.0452 6.9795 -8.0024 6.0601 -0.6728 0.2507 -0.6661
-10 -2 12 0.0368 -9.9915 -1.9905 11.9339 -0.4258 -0.3048 0.8655
3 -3 22 0.0396 2.9805 -3.0036 22.0250 -0.7346 -0.5174 -0.3923
-3 -4 24 0.0348 -3.0113 -3.9974 23.9851 -0.8499 -0.5493 0.1550
-7 9 4 0.0328 -6.9845 9.0005 3.9383 0.4945 -0.6125 0.6096
1 -1 25 0.0322 0.9835 -1.0033 25.0082 -0.6763 -0.7206 -0.2271
10 -3 -12 0.0414 9.9881 -3.0063 -11.9265 0.0964 0.5623 -0.8558
6 -8 -14 0.0382 5.9925 -7.9990 -13.9467 -0.1845 0.8677 -0.4643
3 -5 -23 0.0482 3.0046 -4.9969 -22.9718 0.2326 0.9818 -0.1429
-5 -4 -19 0.0587 -4.9836 -3.9903 -19.0284 0.2000 0.7778 0.5750
3 6 -21 0.0501 3.0109 5.9958 -20.9881 0.9084 0.3532 -0.1753
-5 5 -19 0.0568 -4.9775 5.0039 -19.0418 0.7929 0.3143 0.5574
0 0 -25 0.0464 0.0142 0.0030 -24.9999 0.6105 0.7757 0.1364
10 1 -13 0.0391 9.9913 0.9913 -12.9324 0.3843 0.3873 -0.8581

loop_
_geom_angle_atom_site_label_1
_geom_angle_atom_site_label_2
_geom_angle_atom_site_label_3
_geom_angle
N1 C1 N2 102.68(16)
N1 C1 Ni1 128.88(13)
N2 C1 Ni1 128.42(14)
C3 C2 N1 106.59(17)
C2 C3 N2 106.54(17)
C5 C4 C8 108.89(18)
C5 C4 Ni1 73.34(12)
C8 C4 Ni1 72.41(12)
C4 C5 Ni1 68.31(12)
C6 C5 C4 106.98(19)
C6 C5 Ni1 68.58(12)
C5 C6 C7 108.61(19)
C5 C6 Ni1 73.55(12)
C7 C6 Ni1 70.95(12)
C6 C7 Ni1 69.63(12)
C8 C7 C6 108.32(18)
C8 C7 Ni1 72.44(12)
C4 C8 Ni1 68.46(12)
C7 C8 C4 106.83(19)
C7 C8 Ni1 69.85(12)
C10 C9 N1 118.20(17)
C14 C9 C10 123.68(17)
C14 C9 N1 117.98(16)
C9 C10 C15 122.77(18)
C11 C10 C9 116.67(19)
C11 C10 C15 120.49(19)
C12 C11 C10 121.4(2)
C11 C12 C13 120.31(19)
C12 C13 C14 121.32(19)
C9 C14 C18 122.12(16)
C13 C14 C9 116.60(18)
C13 C14 C18 121.23(18)
C10 C15 C16 113.0(2)
C10 C15 C17 110.71(19)
C16 C15 C17 109.30(19)
C14 C18 C19 113.08(17)
C14 C18 C20 110.80(17)
C20 C18 C19 109.92(17)
C22 C21 C26 123.43(18)
C22 C21 N2 117.47(18)
C26 C21 N2 119.01(17)
C21 C22 C23 117.0(2)
C21 C22 C27 122.58(19)
C23 C22 C27 120.4(2)
C24 C23 C22 121.0(2)
C23 C24 C25 120.6(2)
C24 C25 C26 121.0(2)
C21 C26 C30 121.36(17)
C25 C26 C21 117.03(19)
C25 C26 C30 121.55(19)
C22 C27 C29 110.9(2)
C28 C27 C22 112.1(2)
C28 C27 C29 109.8(2)
C26 C30 C31 110.70(16)
C26 C30 C32 113.23(17)
C32 C30 C31 110.06(18)
N3 C33 Ni2 129.40(13)
N4 C33 N3 103.36(16)
N4 C33 Ni2 127.00(14)
C35 C34 N3 106.88(17)
C34 C35 N4 106.91(17)
C37 C36 C40 107.00(19)
C37 C36 Ni2 69.75(12)
C40 C36 Ni2 68.43(12)
C36 C37 C38 108.11(19)
C36 C37 Ni2 72.68(13)
C38 C37 Ni2 68.71(12)
C37 C38 Ni2 71.52(12)
C39 C38 C37 108.59(19)
C39 C38 Ni2 73.65(12)
C38 C39 C40 106.65(19)
C38 C39 Ni2 68.11(11)
C40 C39 Ni2 68.80(11)
C36 C40 Ni2 72.63(12)
C39 C40 C36 109.29(19)
C39 C40 Ni2 72.77(12)
C42 C41 N3 117.85(18)
C46 C41 C42 122.63(19)
C46 C41 N3 119.41(17)
C41 C42 C47 121.55(19)
C43 C42 C41 116.7(2)
C43 C42 C47 121.7(2)
C44 C43 C42 121.5(2)
C45 C44 C43 120.5(2)
C44 C45 C46 121.2(2)
C41 C46 C45 117.5(2)
C41 C46 C50 123.45(18)
C45 C46 C50 118.9(2)
C42 C47 C48 113.3(2)
C42 C47 C49 111.11(19)
C48 C47 C49 109.3(2)
C46 C50 C51 113.5(2)
C46 C50 C52 108.99(19)
C51 C50 C52 110.10(19)
C54 C53 N4 119.55(16)
C58 C53 C54 122.94(18)
C58 C53 N4 117.50(17)
C53 C54 C59 122.68(18)
C55 C54 C53 116.52(18)
C55 C54 C59 120.80(18)
C56 C55 C54 122.1(2)
C57 C56 C55 119.9(2)
C56 C57 C58 120.86(19)
C53 C58 C62 122.80(18)
C57 C58 C53 117.62(19)
C57 C58 C62 119.56(18)
C60 C59 C54 113.0(2)
C60 C59 C61 108.9(2)
C61 C59 C54 110.90(18)
C58 C62 C63 112.7(2)
C58 C62 C64 109.96(18)
C64 C62 C63 109.72(19)
N5 C65 Ni3 130.49(14)
N6 C65 N5 103.73(16)
N6 C65 Ni3 125.18(13)
C67 C66 N5 107.32(17)
C66 C67 N6 106.61(18)
C69 C68 Ni3 72.63(14)
C72 C68 C69 108.6(2)
C72 C68 Ni3 72.40(13)
C68 C69 Ni3 68.72(12)
C70 C69 C68 107.4(2)
C70 C69 Ni3 69.48(12)
C69 C70 C71 108.1(2)
C69 C70 Ni3 72.87(12)
C71 C70 Ni3 68.63(12)
C70 C71 Ni3 71.82(12)
C72 C71 C70 108.56(19)
C72 C71 Ni3 73.89(13)
C68 C72 Ni3 69.07(14)
C71 C72 C68 106.9(2)
C71 C72 Ni3 67.85(13)
C74 C73 N5 118.35(16)
C78 C73 C74 121.98(18)
C78 C73 N5 119.45(17)
C73 C74 C79 122.32(18)
C75 C74 C73 117.34(19)
C75 C74 C79 120.22(19)
C76 C75 C74 121.8(2)
C77 C76 C75 119.8(2)
C76 C77 C78 121.3(2)
C73 C78 C82 123.22(18)
C77 C78 C73 117.74(19)
C77 C78 C82 119.01(18)
C74 C79 C80 113.8(2)
C74 C79 C81 110.17(18)
C81 C79 C80 110.1(2)
C78 C82 C83 111.6(2)
C78 C82 C84 110.11(17)
C84 C82 C83 110.26(18)
C86 C85 C90 122.78(19)
C86 C85 N6 119.61(18)
C90 C85 N6 117.58(18)
C85 C86 C91 121.53(19)
C87 C86 C85 117.2(2)
C87 C86 C91 121.2(2)
C88 C87 C86 121.0(2)
C89 C88 C87 120.6(2)
C88 C89 C90 120.8(2)
C85 C90 C94 121.94(19)
C89 C90 C85 117.5(2)
C89 C90 C94 120.5(2)
C86 C91 C92 112.7(2)
C86 C91 C93 109.82(18)
C93 C91 C92 110.3(2)
C90 C94 C95 113.4(2)
C90 C94 C96 110.7(2)
C95 C94 C96 109.7(2)
N7 C97 Ni4 126.58(13)
N8 C97 N7 103.36(15)
N8 C97 Ni4 129.96(13)
C99 C98 N7 107.00(16)
C98 C99 N8 106.44(17)
C101 C100 Ni4 72.29(12)
C104 C100 C101 109.1(2)
C104 C100 Ni4 73.89(12)
C100 C101 Ni4 68.54(12)
C102 C101 C100 106.91(19)
C102 C101 Ni4 69.06(12)
C101 C102 C103 108.20(19)
C101 C102 Ni4 73.13(13)
C103 C102 Ni4 69.77(12)
C102 C103 Ni4 70.15(11)
C104 C103 C102 108.56(19)
C104 C103 Ni4 74.48(12)
C100 C104 Ni4 67.78(12)
C103 C104 C100 106.65(19)
C103 C104 Ni4 67.70(11)
C106 C105 N7 118.08(16)
C110 C105 C106 122.31(17)
C110 C105 N7 119.61(16)
C105 C106 C111 121.59(18)
C107 C106 C105 117.07(19)
C107 C106 C111 121.33(18)
C108 C107 C106 121.83(19)
C107 C108 C109 119.94(19)
C108 C109 C110 121.0(2)
C105 C110 C109 117.66(18)
C105 C110 C114 123.32(17)
C109 C110 C114 119.01(18)
C106 C111 C112 113.6(2)
C106 C111 C113 110.82(17)
C112 C111 C113 108.72(19)
C110 C114 C115 113.44(18)
C110 C114 C116 109.12(16)
C115 C114 C116 108.38(18)
C118 C117 N8 119.40(16)
C122 C117 C118 122.78(16)
C122 C117 N8 117.74(16)
C117 C118 C123 122.40(17)
C119 C118 C117 116.95(18)
C119 C118 C123 120.47(18)
C120 C119 C118 121.76(19)
C119 C120 C121 120.24(18)
C120 C121 C122 120.89(19)
C117 C122 C121 117.31(18)
C117 C122 C126 122.48(16)
C121 C122 C126 119.99(17)
C118 C123 C124 109.47(17)
C118 C123 C125 113.00(18)
C124 C123 C125 110.03(19)
C122 C126 C127 113.21(18)
C122 C126 C128 108.41(19)
C127 C126 C128 109.64(18)
C1 N1 C2 112.07(15)
C1 N1 C9 126.58(16)
C2 N1 C9 121.34(15)
C1 N2 C3 112.11(15)
C1 N2 C21 125.81(16)
C3 N2 C21 121.75(16)
C33 N3 C34 111.39(15)
C33 N3 C41 125.88(16)
C34 N3 C41 122.40(16)
C33 N4 C35 111.46(16)
C33 N4 C53 125.62(16)
C35 N4 C53 122.08(16)
C65 N5 C66 110.76(16)
C65 N5 C73 126.63(16)
C66 N5 C73 122.31(15)
C65 N6 C67 111.55(16)
C65 N6 C85 123.59(17)
C67 N6 C85 124.01(16)
C97 N7 C98 111.37(15)
C97 N7 C105 124.41(16)
C98 N7 C105 124.13(15)
C97 N8 C99 111.81(14)
C97 N8 C117 125.30(16)
C99 N8 C117 122.64(15)
S2 S1 Ni1 110.77(3)
S3 S2 S1 111.58(3)
S2 S3 Ni2 113.07(3)
S5 S4 Ni3 110.92(3)
S6 S5 S4 111.27(3)
S5 S6 Ni4 111.64(3)
C1 Ni1 C4 101.16(8)
C1 Ni1 C5 123.18(8)
C1 Ni1 C6 160.95(8)
C1 Ni1 C7 147.69(8)
C1 Ni1 C8 112.94(8)
C1 Ni1 S1 94.86(6)
C4 Ni1 C5 38.36(8)
C4 Ni1 C6 64.47(8)
C4 Ni1 C7 64.55(8)
C4 Ni1 C8 39.13(8)
C4 Ni1 S1 161.55(6)
C5 Ni1 S1 123.95(6)
C6 Ni1 C5 37.87(8)
C6 Ni1 C7 39.42(8)
C6 Ni1 C8 64.60(9)
C6 Ni1 S1 97.81(6)
C7 Ni1 C5 64.35(8)
C7 Ni1 C8 37.71(9)
C7 Ni1 S1 105.59(6)
C8 Ni1 C5 64.39(8)
C8 Ni1 S1 139.62(6)
C33 Ni2 C36 114.02(8)
C33 Ni2 C37 146.63(9)
C33 Ni2 C38 165.84(8)
C33 Ni2 C39 127.72(8)
C33 Ni2 C40 105.04(8)
C33 Ni2 S3 89.12(5)
C36 Ni2 S3 140.06(7)
C37 Ni2 C36 37.57(9)
C37 Ni2 C39 64.77(8)
C37 Ni2 S3 107.05(6)
C38 Ni2 C36 64.82(8)
C38 Ni2 C37 39.77(9)
C38 Ni2 C39 38.24(9)
C38 Ni2 C40 64.66(8)
C38 Ni2 S3 100.20(6)
C39 Ni2 C36 64.55(8)
C39 Ni2 S3 126.74(6)
C40 Ni2 C36 38.94(9)
C40 Ni2 C37 64.40(8)
C40 Ni2 C39 38.43(8)
C40 Ni2 S3 164.35(6)
C65 Ni3 C68 105.84(8)
C65 Ni3 C69 114.35(8)
C65 Ni3 C70 146.47(9)
C65 Ni3 C71 167.13(9)
C65 Ni3 C72 128.99(8)
C65 Ni3 S4 88.16(6)
C68 Ni3 C69 38.65(10)
C68 Ni3 C70 64.42(9)
C68 Ni3 C72 38.52(9)
C68 Ni3 S4 165.31(7)
C69 Ni3 S4 138.77(7)
C70 Ni3 C69 37.65(9)
C70 Ni3 C72 64.50(9)
C70 Ni3 S4 106.18(7)
C71 Ni3 C68 64.89(9)
C71 Ni3 C69 64.66(9)
C71 Ni3 C70 39.55(9)
C71 Ni3 C72 38.26(9)
C71 Ni3 S4 100.57(6)
C72 Ni3 C69 64.14(9)
C72 Ni3 S4 128.11(6)
C97 Ni4 C100 101.04(8)
C97 Ni4 C101 113.15(8)
C97 Ni4 C102 147.93(8)
C97 Ni4 C103 160.40(8)
C97 Ni4 C104 122.76(8)
C97 Ni4 S6 95.42(5)
C100 Ni4 C101 39.16(9)
C100 Ni4 C104 38.34(9)
C100 Ni4 S6 162.98(7)
C101 Ni4 C104 64.43(8)
C101 Ni4 S6 135.63(7)
C102 Ni4 C100 64.86(9)
C102 Ni4 C101 37.80(9)
C102 Ni4 C104 64.77(8)
C102 Ni4 S6 102.73(6)
C103 Ni4 C100 64.61(9)
C103 Ni4 C101 64.96(8)
C103 Ni4 C102 40.08(8)
C103 Ni4 C104 37.82(8)
C103 Ni4 S6 98.37(6)
S6 Ni4 C104 126.97(6)

loop_
_geom_bond_atom_site_label_1
_geom_bond_atom_site_label_2
_geom_bond_distance
C1 N1 1.361(2)
C1 N2 1.366(2)
C1 Ni1 1.899(2)
C2 C3 1.341(3)
C2 N1 1.385(3)
C3 N2 1.382(3)
C4 C5 1.413(3)
C4 C8 1.436(3)
C4 Ni1 2.116(2)
C5 C6 1.396(3)
C5 Ni1 2.182(2)
C6 C7 1.435(3)
C6 Ni1 2.118(2)
C7 C8 1.391(3)
C7 Ni1 2.135(2)
C8 Ni1 2.169(2)
C9 C10 1.400(3)
C9 C14 1.398(3)
C9 N1 1.445(2)
C10 C11 1.395(3)
C10 C15 1.514(3)
C11 C12 1.375(3)
C12 C13 1.383(3)
C13 C14 1.396(3)
C14 C18 1.515(3)
C15 C16 1.527(3)
C15 C17 1.531(3)
C18 C19 1.533(3)
C18 C20 1.528(3)
C21 C22 1.394(3)
C21 C26 1.395(3)
C21 N2 1.444(2)
C22 C23 1.398(3)
C22 C27 1.520(3)
C23 C24 1.374(4)
C24 C25 1.382(3)
C25 C26 1.393(3)
C26 C30 1.514(3)
C27 C28 1.519(4)
C27 C29 1.538(4)
C30 C31 1.527(3)
C30 C32 1.526(3)
C33 N3 1.369(2)
C33 N4 1.367(2)
C33 Ni2 1.8809(19)
C34 C35 1.340(3)
C34 N3 1.387(2)
C35 N4 1.387(3)
C36 C37 1.386(3)
C36 C40 1.429(3)
C36 Ni2 2.170(2)
C37 C38 1.439(3)
C37 Ni2 2.133(2)
C38 C39 1.397(3)
C38 Ni2 2.095(2)
C39 C40 1.410(3)
C39 Ni2 2.167(2)
C40 Ni2 2.115(2)
C41 C42 1.403(3)
C41 C46 1.393(3)
C41 N3 1.450(2)
C42 C43 1.402(3)
C42 C47 1.511(3)
C43 C44 1.372(4)
C44 C45 1.364(4)
C45 C46 1.399(3)
C46 C50 1.510(3)
C47 C48 1.522(3)
C47 C49 1.530(3)
C50 C51 1.528(3)
C50 C52 1.536(3)
C53 C54 1.401(3)
C53 C58 1.399(3)
C53 N4 1.450(2)
C54 C55 1.389(3)
C54 C59 1.520(3)
C55 C56 1.384(3)
C56 C57 1.376(3)
C57 C58 1.397(3)
C58 C62 1.523(3)
C59 C60 1.501(3)
C59 C61 1.513(4)
C62 C63 1.532(3)
C62 C64 1.524(3)
C65 N5 1.367(2)
C65 N6 1.365(2)
C65 Ni3 1.8755(19)
C66 C67 1.339(3)
C66 N5 1.390(3)
C67 N6 1.385(3)
C68 C69 1.429(4)
C68 C72 1.422(3)
C68 Ni3 2.132(2)
C69 C70 1.396(3)
C69 Ni3 2.184(2)
C70 C71 1.434(3)
C70 Ni3 2.140(2)
C71 C72 1.402(3)
C71 Ni3 2.098(2)
C72 Ni3 2.176(2)
C73 C74 1.404(3)
C73 C78 1.400(3)
C73 N5 1.448(2)
C74 C75 1.391(3)
C74 C79 1.520(3)
C75 C76 1.380(3)
C76 C77 1.372(3)
C77 C78 1.398(3)
C78 C82 1.515(3)
C79 C80 1.532(3)
C79 C81 1.528(3)
C82 C83 1.531(3)
C82 C84 1.526(3)
C85 C86 1.398(3)
C85 C90 1.402(3)
C85 N6 1.445(2)
C86 C87 1.396(3)
C86 C91 1.517(3)
C87 C88 1.382(4)
C88 C89 1.380(4)
C89 C90 1.393(3)
C90 C94 1.517(3)
C91 C92 1.527(3)
C91 C93 1.526(4)
C94 C95 1.527(4)
C94 C96 1.536(4)
C97 N7 1.367(2)
C97 N8 1.366(2)
C97 Ni4 1.8870(19)
C98 C99 1.347(3)
C98 N7 1.386(3)
C99 N8 1.385(2)
C100 C101 1.431(3)
C100 C104 1.413(3)
C100 Ni4 2.109(2)
C101 C102 1.383(3)
C101 Ni4 2.159(2)
C102 C103 1.443(3)
C102 Ni4 2.107(2)
C103 C104 1.393(3)
C103 Ni4 2.102(2)
C104 Ni4 2.189(2)
C105 C106 1.409(3)
C105 C110 1.395(3)
C105 N7 1.446(2)
C106 C107 1.389(3)
C106 C111 1.517(3)
C107 C108 1.379(3)
C108 C109 1.379(3)
C109 C110 1.400(3)
C110 C114 1.520(3)
C111 C112 1.526(3)
C111 C113 1.532(4)
C114 C115 1.531(3)
C114 C116 1.533(3)
C117 C118 1.402(3)
C117 C122 1.400(3)
C117 N8 1.448(2)
C118 C119 1.390(3)
C118 C123 1.522(3)
C119 C120 1.376(3)
C120 C121 1.378(3)
C121 C122 1.400(3)
C122 C126 1.514(3)
C123 C124 1.527(3)
C123 C125 1.530(3)
C126 C127 1.526(3)
C126 C128 1.531(3)
S1 S2 2.0561(7)
S1 Ni1 2.1936(6)
S2 S3 2.0522(7)
S3 Ni2 2.1748(5)
S4 S5 2.0610(7)
S4 Ni3 2.1875(6)
S5 S6 2.0503(7)
S6 Ni4 2.1761(5)
